data_7705035
loop_
_publ_author_name
'Yu, Chengfeng'
'Wang, Xiaoling'
'Wu, Ting'
'Gu, Xiangwei'
'Huang, Wei'
'Kirillov, Alexander M.'
'Wu, Dayu'

_publ_section_title
;
 Color tuning of intrinsic white-light emission in anthracene-linker
 coordination networks.
;
_journal_issue 34
_journal_name_full 'Dalton transactions (Cambridge, England : 2003)'
_journal_page_first 12082
_journal_page_last 12087
_journal_paper_doi 10.1039/d0dt02033h
_journal_volume 49
_journal_year 2020
_chemical_formula_moiety 'C30 H23 Cl N4 O2 Zn'
_chemical_formula_sum 'C30 H23 Cl N4 O2 Zn'
_chemical_formula_weight 572.391
_space_group_crystal_system triclinic
_space_group_IT_number 2
_space_group_name_Hall '-P 1'
_space_group_name_H-M_alt 'P -1'
_symmetry_Int_Tables_number 2
_audit_creation_date 2020-06-23
_audit_creation_method
;
Olex2 1.3-dev
(compiled 2020.05.13 svn.r35546bd3 for OlexSys, GUI svn.r5830)
;
_audit_update_record
;
2020-07-10 deposited with the CCDC.	2020-08-04 downloaded from the CCDC.
;
_cell_angle_alpha 106.890(2)
_cell_angle_beta 91.817(1)
_cell_angle_gamma 96.869(2)
_cell_formula_units_Z 2
_cell_length_a 7.9099(3)
_cell_length_b 10.7385(5)
_cell_length_c 16.0383(7)
_cell_measurement_reflns_used 3419
_cell_measurement_temperature 173(2)
_cell_measurement_theta_max 25.11
_cell_measurement_theta_min 2.84
_cell_volume 1291.01(10)
_computing_molecular_graphics 'Olex2 1.3-dev (Dolomanov et al., 2009)'
_computing_publication_material 'Olex2 1.3-dev (Dolomanov et al., 2009)'
_computing_structure_refinement 'olex2.refine 1.3-dev (Bourhis et al., 2015)'
_diffrn_ambient_temperature 173.15
_diffrn_measured_fraction_theta_full 0.9947
_diffrn_measured_fraction_theta_max 0.9947
_diffrn_measurement_device_type 'PHOTON 100 CMOS detector'
_diffrn_measurement_method 'omega scan'
_diffrn_radiation_type 'Mo K\a'
_diffrn_radiation_wavelength 0.71073
_diffrn_reflns_av_R_equivalents 0.0384
_diffrn_reflns_av_unetI/netI 0.0487
_diffrn_reflns_Laue_measured_fraction_full 0.9947
_diffrn_reflns_Laue_measured_fraction_max 0.9947
_diffrn_reflns_limit_h_max 9
_diffrn_reflns_limit_h_min -9
_diffrn_reflns_limit_k_max 12
_diffrn_reflns_limit_k_min -12
_diffrn_reflns_limit_l_max 17
_diffrn_reflns_limit_l_min -19
_diffrn_reflns_number 10933
_diffrn_reflns_point_group_measured_fraction_full 0.9947
_diffrn_reflns_point_group_measured_fraction_max 0.9947
_diffrn_reflns_theta_full 24.9997
_diffrn_reflns_theta_max 25.00
_diffrn_reflns_theta_min 2.60
_exptl_absorpt_coefficient_mu 1.091
_exptl_absorpt_correction_T_max 0.7452
_exptl_absorpt_correction_T_min 0.6677
_exptl_absorpt_correction_type multi-scan
_exptl_absorpt_process_details 'SADABS (Bruker, 2014)'
_exptl_crystal_colour yellow
_exptl_crystal_colour_primary yellow
_exptl_crystal_density_diffrn 1.472
_exptl_crystal_description block
_exptl_crystal_F_000 589.176
_exptl_crystal_size_max 0.25
_exptl_crystal_size_mid 0.22
_exptl_crystal_size_min 0.18
_refine_diff_density_max 0.3542
_refine_diff_density_min -0.4111
_refine_diff_density_rms 0.0863
_refine_ls_d_res_high 0.8409
_refine_ls_d_res_low 7.8339
_refine_ls_extinction_expression Fc^*^=kFc[1+0.001xFc^2^\l^3^/sin(2\q)]^-1/4^
_refine_ls_goodness_of_fit_ref 1.0955
_refine_ls_hydrogen_treatment constr
_refine_ls_matrix_type full
_refine_ls_number_constraints 44
_refine_ls_number_parameters 344
_refine_ls_number_reflns 4532
_refine_ls_number_restraints 0
_refine_ls_restrained_S_all 1.0955
_refine_ls_R_factor_all 0.0527
_refine_ls_R_factor_gt 0.0338
_refine_ls_shift/su_max 0.0025
_refine_ls_shift/su_mean 0.0001
_refine_ls_structure_factor_coef Fsqd
_refine_ls_weighting_details 'w=1/[\s^2^(Fo^2^)+(0.0200P)^2^+0.7403P] where P=(Fo^2^+2Fc^2^)/3'
_refine_ls_weighting_scheme calc
_refine_ls_wR_factor_gt 0.0665
_refine_ls_wR_factor_ref 0.0790
_reflns_Friedel_coverage 0.0
_reflns_limit_h_max 9
_reflns_limit_h_min -9
_reflns_limit_k_max 12
_reflns_limit_k_min -12
_reflns_limit_l_max 19
_reflns_limit_l_min 0
_reflns_number_gt 3588
_reflns_number_total 4532
_reflns_threshold_expression I>=2u(I)
_cod_data_source_file d0dt02033h2.cif
_cod_data_source_block 1
_cod_depositor_comments 'Adding full bibliography for 7705035--7705036.cif.'
_cod_database_code 7705035
_olex2_refinement_description
;
1. Fixed Uiso
 At 1.2 times of:
  All C(H) groups, All C(H,H) groups
2.a Secondary CH2 refined with riding coordinates:
 C8(H8a,H8b), C19(H19a,H19b)
2.b Aromatic/amide H refined with riding coordinates:
 C1(H1), C2(H2), C6(H6), C7(H7), C9(H9), C10(H10), C11(H11), C12(H12),
 C13(H13), C14(H14), C15(H15), C20(H20), C21(H21), C22(H22), C23(H23), C25(H25),
  C26(H26), C28(H28), C29(H29)
;
_olex2_submission_special_instructions 'No special instructions were received'

loop_
_space_group_symop_id
_space_group_symop_operation_xyz
1 x,y,z
2 -x,-y,-z

loop_
_atom_site_label
_atom_site_type_symbol
_atom_site_fract_x
_atom_site_fract_y
_atom_site_fract_z
_atom_site_U_iso_or_equiv
_atom_site_adp_type
_atom_site_occupancy
_atom_site_refinement_flags_posn
Zn1 Zn 0.31637(4) 0.55540(3) 0.20652(2) 0.02955(12) Uani 1.000000 .
Cl1 Cl 0.45174(9) 0.75425(7) 0.21012(5) 0.0402(2) Uani 1.000000 .
C1 C 0.3973(5) -0.0697(6) -0.1116(3) 0.0844(16) Uani 1.000000 .
H1 H 0.4918(5) -0.0636(6) -0.1460(3) 0.1013(19) Uiso 1.000000 R
C2 C 0.2824(5) 0.0170(4) -0.1037(2) 0.0596(11) Uani 1.000000 .
H2 H 0.2985(5) 0.0834(4) -0.1320(2) 0.0715(13) Uiso 1.000000 R
C3 C 0.1374(4) 0.0096(3) -0.05304(18) 0.0398(8) Uani 1.000000 .
C4 C 0.0116(4) 0.0933(3) -0.04636(18) 0.0378(7) Uani 1.000000 .
C5 C -0.1238(4) 0.0860(3) 0.00641(19) 0.0403(8) Uani 1.000000 .
C6 C -0.2477(5) 0.1745(4) 0.0190(3) 0.0665(11) Uani 1.000000 .
H6 H -0.2377(5) 0.2409(4) -0.0096(3) 0.0798(14) Uiso 1.000000 R
C7 C -0.3781(6) 0.1676(5) 0.0699(3) 0.0887(16) Uani 1.000000 .
H7 H -0.4573(6) 0.2292(5) 0.0775(3) 0.1065(19) Uiso 1.000000 R
C8 C 0.0300(5) 0.1963(3) -0.0939(2) 0.0548(10) Uani 1.000000 .
H8a H 0.0836(5) 0.1620(3) -0.1494(2) 0.0658(12) Uiso 1.000000 R
H8b H -0.0842(5) 0.2172(3) -0.1078(2) 0.0658(12) Uiso 1.000000 R
C9 C 0.2120(4) 0.4195(3) -0.06398(19) 0.0423(8) Uani 1.000000 .
H9 H 0.2081(4) 0.4278(3) -0.12136(19) 0.0508(9) Uiso 1.000000 R
C10 C 0.2938(4) 0.5076(3) 0.00843(18) 0.0357(7) Uani 1.000000 .
H10 H 0.3577(4) 0.5893(3) 0.01049(18) 0.0428(8) Uiso 1.000000 R
C11 C 0.1744(4) 0.3442(3) 0.04725(18) 0.0424(8) Uani 1.000000 .
H11 H 0.1378(4) 0.2882(3) 0.08132(18) 0.0509(9) Uiso 1.000000 R
C12 C -0.1412(4) 1.0413(4) 0.34560(19) 0.0483(9) Uani 1.000000 .
H12 H -0.2082(4) 0.9715(4) 0.30245(19) 0.0580(11) Uiso 1.000000 R
C13 C -0.1120(4) 1.1608(4) 0.3327(2) 0.0544(10) Uani 1.000000 .
H13 H -0.1574(4) 1.1734(4) 0.2806(2) 0.0652(12) Uiso 1.000000 R
C14 C -0.0147(4) 1.2669(4) 0.3960(2) 0.0532(9) Uani 1.000000 .
H14 H 0.0036(4) 1.3509(4) 0.3869(2) 0.0638(11) Uiso 1.000000 R
C15 C 0.0529(4) 1.2494(4) 0.4701(2) 0.0465(9) Uani 1.000000 .
H15 H 0.1177(4) 1.3218(4) 0.5123(2) 0.0558(10) Uiso 1.000000 R
C16 C 0.0291(3) 1.1251(3) 0.48583(18) 0.0402(8) Uani 1.000000 .
C19 C -0.2183(3) 0.7814(3) 0.37570(19) 0.0435(8) Uani 1.000000 .
H19a H -0.2860(3) 0.8151(3) 0.33609(19) 0.0522(10) Uiso 1.000000 R
H19b H -0.2988(3) 0.7408(3) 0.40936(19) 0.0522(10) Uiso 1.000000 R
C20 C -0.1792(4) 0.5488(3) 0.29196(19) 0.0415(8) Uani 1.000000 .
H20 H -0.2883(4) 0.5067(3) 0.29880(19) 0.0498(9) Uiso 1.000000 R
C21 C -0.0516(4) 0.4909(3) 0.24980(19) 0.0388(7) Uani 1.000000 .
H21 H -0.0552(4) 0.3995(3) 0.22198(19) 0.0465(9) Uiso 1.000000 R
C22 C 0.0383(3) 0.6984(3) 0.29839(17) 0.0323(7) Uani 1.000000 .
H22 H 0.1078(3) 0.7810(3) 0.31150(17) 0.0387(8) Uiso 1.000000 R
C23 C 0.5290(3) 0.0625(3) 0.50368(19) 0.0335(7) Uani 1.000000 .
H23 H 0.6044(3) 0.1088(3) 0.55314(19) 0.0402(8) Uiso 1.000000 R
C24 C 0.4881(3) 0.1353(3) 0.44346(18) 0.0315(6) Uani 1.000000 .
C25 C 0.5453(3) 0.2701(3) 0.46437(18) 0.0344(7) Uani 1.000000 .
H25 H 0.6121(3) 0.3128(3) 0.51749(18) 0.0413(8) Uiso 1.000000 R
C26 C 0.5064(3) 0.3422(3) 0.40915(18) 0.0340(7) Uani 1.000000 .
H26 H 0.5486(3) 0.4330(3) 0.42416(18) 0.0409(8) Uiso 1.000000 R
C27 C 0.4060(3) 0.2825(3) 0.33200(17) 0.0302(6) Uani 1.000000 .
C28 C 0.3486(4) 0.1482(3) 0.31044(18) 0.0340(7) Uani 1.000000 .
H28 H 0.2800(4) 0.1062(3) 0.25780(18) 0.0408(8) Uiso 1.000000 R
C29 C 0.3901(3) 0.0758(3) 0.36442(18) 0.0351(7) Uani 1.000000 .
H29 H 0.3518(3) -0.0158(3) 0.34783(18) 0.0421(8) Uiso 1.000000 R
C39 C 0.3517(4) 0.3583(3) 0.27324(19) 0.0350(7) Uani 1.000000 .
O1 O 0.2367(3) 0.3060(2) 0.21525(13) 0.0485(6) Uani 1.000000 .
O2 O 0.4259(2) 0.4763(2) 0.28685(13) 0.0366(5) Uani 1.000000 .
N1 N 0.1363(3) 0.3166(2) -0.03896(14) 0.0384(6) Uani 1.000000 .
N2 N 0.2698(3) 0.4599(2) 0.07835(15) 0.0337(6) Uani 1.000000 .
N3 N -0.1212(3) 0.6804(3) 0.32309(14) 0.0353(6) Uani 1.000000 .
N4 N 0.0854(3) 0.5853(2) 0.25330(14) 0.0312(5) Uani 1.000000 .
C17 C -0.0735(3) 1.0170(4) 0.42273(18) 0.0403(8) Uani 1.000000 .
C18 C -0.1028(3) 0.8948(3) 0.43813(18) 0.0392(8) Uani 1.000000 .

loop_
_atom_site_aniso_label
_atom_site_aniso_U_11
_atom_site_aniso_U_22
_atom_site_aniso_U_33
_atom_site_aniso_U_12
_atom_site_aniso_U_13
_atom_site_aniso_U_23
Zn1 0.02825(18) 0.0282(2) 0.03225(19) 0.00087(13) 0.00305(13) 0.01004(14)
Cl1 0.0432(4) 0.0291(4) 0.0457(4) -0.0050(3) 0.0004(3) 0.0114(3)
C1 0.053(3) 0.117(4) 0.051(2) -0.001(3) 0.011(2) -0.020(3)
C2 0.059(2) 0.067(3) 0.0347(18) -0.019(2) 0.0005(17) -0.0018(18)
C3 0.0493(18) 0.0349(18) 0.0252(14) -0.0070(15) -0.0045(13) -0.0008(13)
C4 0.0576(19) 0.0242(16) 0.0278(15) -0.0029(14) -0.0094(14) 0.0063(13)
C5 0.0502(18) 0.0299(17) 0.0342(16) 0.0015(14) -0.0088(14) 0.0022(14)
C6 0.072(3) 0.050(2) 0.074(3) 0.022(2) -0.009(2) 0.008(2)
C7 0.068(3) 0.089(4) 0.087(3) 0.031(3) -0.003(3) -0.017(3)
C8 0.085(3) 0.039(2) 0.0362(17) -0.0103(18) -0.0190(17) 0.0151(16)
C9 0.0582(19) 0.0407(19) 0.0348(16) 0.0066(16) 0.0057(15) 0.0215(15)
C10 0.0409(16) 0.0289(16) 0.0414(17) 0.0047(13) 0.0065(14) 0.0167(14)
C11 0.064(2) 0.0344(18) 0.0295(15) -0.0040(16) 0.0006(14) 0.0143(14)
C12 0.0379(17) 0.077(3) 0.0283(16) 0.0152(17) 0.0035(13) 0.0096(17)
C13 0.050(2) 0.084(3) 0.0351(18) 0.023(2) 0.0040(15) 0.0226(19)
C14 0.0462(19) 0.074(3) 0.0448(19) 0.0145(18) 0.0113(16) 0.0225(19)
C15 0.0337(16) 0.068(2) 0.0363(17) 0.0079(16) 0.0082(14) 0.0123(17)
C16 0.0248(14) 0.067(2) 0.0290(15) 0.0119(15) 0.0078(12) 0.0110(15)
C19 0.0262(15) 0.069(2) 0.0329(16) 0.0105(15) 0.0038(12) 0.0091(16)
C20 0.0243(15) 0.062(2) 0.0413(17) -0.0053(15) 0.0003(13) 0.0239(16)
C21 0.0335(16) 0.0425(19) 0.0426(17) -0.0033(14) -0.0029(14) 0.0200(15)
C22 0.0238(14) 0.0419(18) 0.0292(14) 0.0002(13) 0.0018(11) 0.0093(13)
C23 0.0308(15) 0.0386(17) 0.0352(15) 0.0087(13) 0.0061(12) 0.0154(14)
C24 0.0275(14) 0.0329(17) 0.0387(16) 0.0093(12) 0.0113(12) 0.0149(13)
C25 0.0337(15) 0.0388(18) 0.0316(15) 0.0040(13) 0.0050(12) 0.0118(13)
C26 0.0338(15) 0.0333(17) 0.0373(16) 0.0038(13) 0.0068(13) 0.0138(13)
C27 0.0300(14) 0.0327(16) 0.0327(15) 0.0080(12) 0.0091(12) 0.0151(13)
C28 0.0356(15) 0.0350(17) 0.0318(15) 0.0058(13) 0.0057(12) 0.0097(13)
C29 0.0377(16) 0.0318(17) 0.0371(16) 0.0054(13) 0.0080(13) 0.0118(14)
C39 0.0320(15) 0.0402(19) 0.0373(16) 0.0074(14) 0.0103(13) 0.0165(14)
O1 0.0558(14) 0.0485(14) 0.0433(12) -0.0048(11) -0.0084(11) 0.0230(11)
O2 0.0281(10) 0.0387(12) 0.0494(12) 0.0022(9) 0.0036(9) 0.0237(10)
N1 0.0604(16) 0.0284(14) 0.0281(12) 0.0013(12) -0.0031(12) 0.0134(11)
N2 0.0415(13) 0.0264(13) 0.0340(13) 0.0016(11) 0.0054(11) 0.0110(11)
N3 0.0232(11) 0.0540(17) 0.0283(12) 0.0036(11) 0.0030(10) 0.0121(12)
N4 0.0271(12) 0.0371(15) 0.0307(12) 0.0008(11) 0.0018(10) 0.0135(11)
C17 0.0245(14) 0.070(2) 0.0256(14) 0.0137(15) 0.0080(12) 0.0083(15)
C18 0.0222(14) 0.066(2) 0.0266(14) 0.0127(14) 0.0074(12) 0.0061(15)

loop_
_atom_type_symbol
_atom_type_scat_dispersion_real
_atom_type_scat_dispersion_imag
_atom_type_scat_Cromer_Mann_a1
_atom_type_scat_Cromer_Mann_a2
_atom_type_scat_Cromer_Mann_a3
_atom_type_scat_Cromer_Mann_a4
_atom_type_scat_Cromer_Mann_b1
_atom_type_scat_Cromer_Mann_b2
_atom_type_scat_Cromer_Mann_b3
_atom_type_scat_Cromer_Mann_b4
_atom_type_scat_Cromer_Mann_c
_atom_type_scat_source
_atom_type_scat_dispersion_source
C 0.00347 0.00161 2.31000 1.02000 1.58860 0.86500 20.84390 10.20750 0.56870 51.65120 0.215599998832 'International Tables Volume C Table 6.1.1.4 (pp. 500-502)' 'Henke, Gullikson and Davis, At. Data and Nucl. Data Tables, 1993, 54, 2'
Cl 0.14873 0.16029 11.46040 7.19640 6.25560 1.64550 0.01040 1.16620 18.51940 47.77840 -9.55739974976 'International Tables Volume C Table 6.1.1.4 (pp. 500-502)' 'Henke, Gullikson and Davis, At. Data and Nucl. Data Tables, 1993, 54, 2'
H 0.00000 0.00000 0.49300 0.32291 0.14019 0.04081 10.51090 26.12570 3.14236 57.79970 0.0030380000826 'International Tables Volume C Table 6.1.1.4 (pp. 500-502)' 'Henke, Gullikson and Davis, At. Data and Nucl. Data Tables, 1993, 54, 2'
Zn 0.31207 1.46666 14.07430 7.03180 5.16520 2.41000 3.26550 0.23330 10.31630 58.70970 1.30410003662 'International Tables Volume C Table 6.1.1.4 (pp. 500-502)' 'Henke, Gullikson and Davis, At. Data and Nucl. Data Tables, 1993, 54, 2'
O 0.01158 0.00611 3.04850 2.28680 1.54630 0.86700 13.27710 5.70110 0.32390 32.90890 0.250800013542 'International Tables Volume C Table 6.1.1.4 (pp. 500-502)' 'Henke, Gullikson and Davis, At. Data and Nucl. Data Tables, 1993, 54, 2'
N 0.00653 0.00323 12.21260 3.13220 2.01250 1.16630 0.00570 9.89330 28.99750 0.58260 -11.5290002823 'International Tables Volume C Table 6.1.1.4 (pp. 500-502)' 'Henke, Gullikson and Davis, At. Data and Nucl. Data Tables, 1993, 54, 2'

loop_
_geom_angle_atom_site_label_1
_geom_angle_atom_site_label_2
_geom_angle_atom_site_label_3
_geom_angle
_geom_angle_site_symmetry_1
_geom_angle_site_symmetry_3
_geom_angle_publ_flag
O2 Zn1 Cl1 113.28(6) . . y
N2 Zn1 Cl1 104.21(7) . . y
N2 Zn1 O2 121.69(9) . . y
N4 Zn1 Cl1 106.48(7) . . y
N4 Zn1 O2 104.39(9) . . y
N4 Zn1 N2 105.73(9) . . y
C2 C1 H1 119.6(3) . . ?
C7 C1 H1 119.6(3) 2 . ?
C7 C1 C2 120.9(4) 2 . ?
H2 C2 C1 119.5(3) . . ?
C3 C2 C1 120.9(4) . . ?
C3 C2 H2 119.5(2) . . ?
C4 C3 C2 122.8(3) . . ?
C5 C3 C2 117.9(3) 2 . ?
C5 C3 C4 119.3(3) 2 . ?
C5 C4 C3 120.8(3) . . ?
C8 C4 C3 118.8(3) . . ?
C8 C4 C5 120.3(3) . . ?
C4 C5 C3 119.9(3) . 2 ?
C6 C5 C3 117.8(3) . 2 ?
C6 C5 C4 122.3(3) . . ?
H6 C6 C5 118.8(2) . . ?
C7 C6 C5 122.4(4) . . ?
C7 C6 H6 118.8(3) . . ?
C6 C7 C1 120.0(5) . 2 ?
H7 C7 C1 120.0(3) . 2 ?
H7 C7 C6 120.0(3) . . ?
H8a C8 C4 109.65(19) . . ?
H8b C8 C4 109.7(2) . . ?
H8b C8 H8a 108.2 . . ?
N1 C8 C4 110.0(2) . . ?
N1 C8 H8a 109.65(18) . . ?
N1 C8 H8b 109.65(18) . . ?
C10 C9 H9 126.53(18) . . ?
N1 C9 H9 126.53(16) . . ?
N1 C9 C10 106.9(3) . . ?
H10 C10 C9 125.47(18) . . ?
N2 C10 C9 109.1(3) . . ?
N2 C10 H10 125.47(16) . . ?
N1 C11 H11 124.57(17) . . ?
N2 C11 H11 124.57(16) . . ?
N2 C11 N1 110.9(3) . . ?
C13 C12 H12 119.08(19) . . ?
C17 C12 H12 119.1(2) . . ?
C17 C12 C13 121.8(3) . . ?
H13 C13 C12 119.76(19) . . ?
C14 C13 C12 120.5(3) . . ?
C14 C13 H13 119.8(2) . . ?
H14 C14 C13 119.9(2) . . ?
C15 C14 C13 120.2(4) . . ?
C15 C14 H14 119.9(2) . . ?
H15 C15 C14 119.3(2) . . ?
C16 C15 C14 121.5(3) . . ?
C16 C15 H15 119.26(17) . . ?
C17 C16 C15 118.8(3) . . ?
C18 C16 C15 121.8(3) 2_576 . ?
C18 C16 C17 119.4(3) 2_576 . ?
H19b C19 H19a 107.9 . . ?
N3 C19 H19a 109.18(15) . . ?
N3 C19 H19b 109.18(17) . . ?
C18 C19 H19a 109.18(18) . . ?
C18 C19 H19b 109.18(16) . . ?
C18 C19 N3 112.1(2) . . ?
C21 C20 H20 126.69(19) . . ?
N3 C20 H20 126.69(16) . . ?
N3 C20 C21 106.6(3) . . ?
H21 C21 C20 125.33(19) . . ?
N4 C21 C20 109.3(3) . . ?
N4 C21 H21 125.33(17) . . ?
N3 C22 H22 124.58(17) . . ?
N4 C22 H22 124.58(15) . . ?
N4 C22 N3 110.8(3) . . ?
C24 C23 H23 116.70(16) . . ?
C25 C24 C23 120.0(3) . . ?
C29 C24 C23 122.4(3) . . ?
C29 C24 C25 117.6(3) . . ?
H25 C25 C24 119.34(16) . . ?
C26 C25 C24 121.3(3) . . ?
C26 C25 H25 119.34(17) . . ?
H26 C26 C25 119.79(17) . . ?
C27 C26 C25 120.4(3) . . ?
C27 C26 H26 119.79(18) . . ?
C28 C27 C26 118.7(3) . . ?
C39 C27 C26 122.2(3) . . ?
C39 C27 C28 119.0(2) . . ?
H28 C28 C27 119.54(16) . . ?
C29 C28 C27 120.9(3) . . ?
C29 C28 H28 119.54(17) . . ?
C28 C29 C24 121.0(3) . . ?
H29 C29 C24 119.51(18) . . ?
H29 C29 C28 119.51(17) . . ?
O1 C39 C27 119.0(3) . . ?
O2 C39 C27 117.8(2) . . ?
O2 C39 O1 123.2(3) . . ?
C39 O2 Zn1 108.63(17) . . ?
C9 N1 C8 127.9(2) . . ?
C11 N1 C8 125.0(3) . . ?
C11 N1 C9 107.2(2) . . ?
C10 N2 Zn1 128.78(19) . . ?
C11 N2 Zn1 123.8(2) . . ?
C11 N2 C10 106.0(2) . . ?
C20 N3 C19 125.2(2) . . ?
C22 N3 C19 127.4(3) . . ?
C22 N3 C20 107.4(2) . . ?
C21 N4 Zn1 127.0(2) . . ?
C22 N4 Zn1 127.04(19) . . ?
C22 N4 C21 105.8(2) . . ?
C16 C17 C12 117.2(3) . . ?
C18 C17 C12 123.1(3) . . ?
C18 C17 C16 119.7(3) . . ?
C19 C18 C16 118.1(3) . 2_576 ?
C17 C18 C16 120.9(3) . 2_576 ?
C17 C18 C19 121.0(3) . . ?

loop_
_geom_bond_atom_site_label_1
_geom_bond_atom_site_label_2
_geom_bond_distance
_geom_bond_site_symmetry_2
_geom_bond_publ_flag
Zn1 Cl1 2.2554(8) . y
Zn1 O2 1.968(2) . y
Zn1 N2 2.012(2) . y
Zn1 N4 2.022(2) . y
C1 H1 0.9500 . ?
C1 C2 1.360(6) . ?
C1 C7 1.397(7) 2 ?
C2 H2 0.9500 . ?
C2 C3 1.434(5) . ?
C3 C4 1.406(4) . ?
C3 C5 1.432(4) 2 ?
C4 C5 1.394(4) . ?
C4 C8 1.511(4) . ?
C5 C6 1.424(5) . ?
C6 H6 0.9500 . ?
C6 C7 1.344(6) . ?
C7 H7 0.9500 . ?
C8 H8a 0.9900 . ?
C8 H8b 0.9900 . ?
C8 N1 1.478(4) . ?
C9 H9 0.9500 . ?
C9 C10 1.353(4) . ?
C9 N1 1.362(4) . ?
C10 H10 0.9500 . ?
C10 N2 1.371(4) . ?
C11 H11 0.9500 . ?
C11 N1 1.343(3) . ?
C11 N2 1.325(4) . ?
C12 H12 0.9500 . ?
C12 C13 1.352(5) . ?
C12 C17 1.436(4) . ?
C13 H13 0.9500 . ?
C13 C14 1.411(5) . ?
C14 H14 0.9500 . ?
C14 C15 1.360(4) . ?
C15 H15 0.9500 . ?
C15 C16 1.420(5) . ?
C16 C17 1.439(4) . ?
C16 C18 1.417(4) 2_576 ?
C19 H19a 0.9900 . ?
C19 H19b 0.9900 . ?
C19 N3 1.479(4) . ?
C19 C18 1.512(4) . ?
C20 H20 0.9500 . ?
C20 C21 1.346(4) . ?
C20 N3 1.370(4) . ?
C21 H21 0.9500 . ?
C21 N4 1.380(4) . ?
C22 H22 0.9500 . ?
C22 N3 1.343(3) . ?
C22 N4 1.323(4) . ?
C23 C23 1.336(6) 2_656 ?
C23 H23 0.9500 . ?
C23 C24 1.458(4) . ?
C24 C25 1.401(4) . ?
C24 C29 1.401(4) . ?
C25 H25 0.9500 . ?
C25 C26 1.384(4) . ?
C26 H26 0.9500 . ?
C26 C27 1.388(4) . ?
C27 C28 1.396(4) . ?
C27 C39 1.497(4) . ?
C28 H28 0.9500 . ?
C28 C29 1.377(4) . ?
C29 H29 0.9500 . ?
C39 O1 1.236(3) . ?
C39 O2 1.285(3) . ?
C17 C18 1.399(5) . ?
